data_7115789
loop_
_publ_author_name
'Rajiv Bhalla'
'William Levason'
'Sajinder K. Luthra'
'Graeme McRobbie'
'Gillian Reid'
'George Sanderson'
'Wenjian Zhang'

_publ_section_title
;
 [GaF3(BzMe2-tacn)] - a neutral 'metalloligand' towards alkali metal and
 ammonium cations in water
;
_journal_name_full Chem.Commun.
_journal_page_first 12673
_journal_paper_doi 10.1039/C4cc05603E
_journal_volume 50
_journal_year 2014
_chemical_formula_sum 'C15 H25 B F7 Ga N3 Na'
_chemical_formula_weight 483.90
_chemical_name_systematic
;
 ?
;
_space_group_IT_number 14
_symmetry_cell_setting monoclinic
_symmetry_Int_Tables_number 14
_symmetry_space_group_name_Hall '-P 2ybc'
_symmetry_space_group_name_H-M 'P 1 21/c 1'
_atom_sites_solution_hydrogens geom
_atom_sites_solution_primary direct
_atom_sites_solution_secondary difmap
_audit_creation_method SHELXL-97
_cell_angle_alpha 90.00
_cell_angle_beta 90.057(6)
_cell_angle_gamma 90.00
_cell_formula_units_Z 8
_cell_length_a 10.967(2)
_cell_length_b 15.793(3)
_cell_length_c 22.313(3)
_cell_measurement_reflns_used 12055
_cell_measurement_temperature 100(2)
_cell_measurement_theta_max 27.5
_cell_measurement_theta_min 3.0
_cell_volume 3864.7(11)
_computing_cell_refinement
;
CrystalClear-SM Expert 2.0 r7 (Rigaku, 2011)
;
_computing_data_collection
;
CrystalClear-SM Expert 2.0 r7 (Rigaku, 2011)
;
_computing_data_reduction
;
CrystalClear-SM Expert 2.0 r7 (Rigaku, 2011)
;
_computing_molecular_graphics 'ORTEP-III (Farrugia, 1997)'
_computing_publication_material 'PLATON (Spek, 2003), WinGX (Farrugia, 1999) and enCIFer (Allen et al., 2004).'
_computing_structure_refinement 'SHELXL-97 (Sheldrick, 2008)'
_computing_structure_solution 'SHELXS-97 (Sheldrick, 1997)'
_diffrn_ambient_temperature 100(2)
_diffrn_detector 'CCD plate'
_diffrn_detector_area_resol_mean 28.5714
_diffrn_detector_type 'Rigaku HG Saturn724+ (2x2 bin mode)'
_diffrn_measured_fraction_theta_full 0.982
_diffrn_measured_fraction_theta_max 0.959
_diffrn_measurement_device 'four-circle \k diffractometer'
_diffrn_measurement_device_type 'Rigaku AFC12 (Left)'
_diffrn_measurement_method 'profile data from \w-scans'
_diffrn_measurement_specimen_support 'MiTeGen micromount'
_diffrn_radiation_collimation 'Confocal mirrors, HF Varimax '
_diffrn_radiation_type MoK\a
_diffrn_radiation_wavelength 0.71073
_diffrn_reflns_av_R_equivalents 0.0488
_diffrn_reflns_av_sigmaI/netI 0.0770
_diffrn_reflns_limit_h_max 14
_diffrn_reflns_limit_h_min -9
_diffrn_reflns_limit_k_max 20
_diffrn_reflns_limit_k_min -16
_diffrn_reflns_limit_l_max 26
_diffrn_reflns_limit_l_min -28
_diffrn_reflns_number 16094
_diffrn_reflns_theta_full 25.00
_diffrn_reflns_theta_max 27.48
_diffrn_reflns_theta_min 3.03
_diffrn_source 'Rotating Anode'
_diffrn_source_current 55.0
_diffrn_source_power 2.475
_diffrn_source_voltage 45.0
_diffrn_standards_number 0
_exptl_absorpt_coefficient_mu 1.517
_exptl_absorpt_correction_T_max 1.000
_exptl_absorpt_correction_T_min 0.753
_exptl_absorpt_correction_type multi-scan
_exptl_absorpt_process_details
;
Jacobson, R. (1998). REQAB. Private communication to the 
Rigaku Corporation, Tokyo, Japan.
;
_exptl_crystal_colour Colorless
_exptl_crystal_density_diffrn 1.663
_exptl_crystal_density_method 'not measured'
_exptl_crystal_description Needle
_exptl_crystal_F_000 1968
_exptl_crystal_size_max 0.06
_exptl_crystal_size_mid 0.03
_exptl_crystal_size_min 0.02
_refine_diff_density_max 0.624
_refine_diff_density_min -0.593
_refine_diff_density_rms 0.131
_refine_ls_extinction_method none
_refine_ls_goodness_of_fit_ref 1.243
_refine_ls_hydrogen_treatment constr
_refine_ls_matrix_type full
_refine_ls_number_parameters 509
_refine_ls_number_reflns 8511
_refine_ls_number_restraints 0
_refine_ls_restrained_S_all 1.243
_refine_ls_R_factor_all 0.0848
_refine_ls_R_factor_gt 0.0524
_refine_ls_shift/su_max 0.001
_refine_ls_shift/su_mean 0.000
_refine_ls_structure_factor_coef Fsqd
_refine_ls_weighting_details 'calc w=1/[\s^2^(Fo^2^)+(0.0000P)^2^+5.0000P] where P=(Fo^2^+2Fc^2^)/3'
_refine_ls_weighting_scheme calc
_refine_ls_wR_factor_gt 0.0898
_refine_ls_wR_factor_ref 0.0983
_reflns_number_gt 6123
_reflns_number_total 8511
_reflns_threshold_expression >2\s(I)
_cod_data_source_file c4cc05603e2.cif
_cod_data_source_block n013ky
_cod_original_cell_volume 3864.8(11)
_cod_original_sg_symbol_Hall -P2ybc
_cod_original_sg_symbol_H-M P21/c
_cod_database_code 7115789

loop_
_symmetry_equiv_pos_as_xyz
'x, y, z'
'-x, y+1/2, -z+1/2'
'-x, -y, -z'
'x, -y-1/2, z-1/2'

loop_
_atom_site_label
_atom_site_type_symbol
_atom_site_fract_x
_atom_site_fract_y
_atom_site_fract_z
_atom_site_U_iso_or_equiv
_atom_site_adp_type
_atom_site_occupancy
_atom_site_symmetry_multiplicity
_atom_site_calc_flag
_atom_site_refinement_flags
Ga1 Ga 0.99239(4) 0.42516(3) 0.111789(19) 0.00929(10) Uani 1 1 d .
Ga2 Ga 0.50883(4) 0.65974(3) 0.053848(19) 0.00909(10) Uani 1 1 d .
Na1 Na 0.61728(13) 0.47136(9) 0.07440(7) 0.0126(3) Uani 1 1 d .
Na2 Na 0.88058(13) 0.58885(9) 0.04454(7) 0.0124(3) Uani 1 1 d .
F1 F 1.04353(19) 0.53111(14) 0.08816(10) 0.0161(5) Uani 1 1 d .
F2 F 1.03463(19) 0.37304(14) 0.04063(10) 0.0144(5) Uani 1 1 d .
F3 F 0.83061(18) 0.45274(13) 0.08793(9) 0.0111(5) Uani 1 1 d .
F4 F 0.46996(19) 0.63337(14) -0.02463(10) 0.0151(5) Uani 1 1 d .
F5 F 0.45667(19) 0.55803(13) 0.08408(10) 0.0143(5) Uani 1 1 d .
F6 F 0.66986(19) 0.61644(13) 0.04970(10) 0.0121(5) Uani 1 1 d .
F7 F 0.5952(2) 0.41865(17) 0.16762(11) 0.0266(6) Uani 1 1 d .
F8 F 0.4677(2) 0.46797(16) 0.23892(12) 0.0278(6) Uani 1 1 d .
F9 F 0.4660(2) 0.32798(15) 0.21564(11) 0.0273(6) Uani 1 1 d .
F10 F 0.6274(2) 0.38473(15) 0.26555(10) 0.0192(5) Uani 1 1 d .
F11 F 0.9071(2) 0.71084(14) 0.09624(11) 0.0208(6) Uani 1 1 d .
F12 F 0.8693(2) 0.81479(16) 0.16415(11) 0.0274(6) Uani 1 1 d .
F13 F 1.0249(2) 0.82890(16) 0.09755(13) 0.0355(7) Uani 1 1 d .
F14 F 1.0389(2) 0.73346(15) 0.17398(11) 0.0239(6) Uani 1 1 d .
N1 N 0.9637(3) 0.47016(19) 0.20104(14) 0.0106(7) Uani 1 1 d .
N2 N 1.1654(3) 0.3906(2) 0.14679(15) 0.0126(7) Uani 1 1 d .
N3 N 0.9377(3) 0.30695(19) 0.15058(14) 0.0089(7) Uani 1 1 d .
N4 N 0.5319(3) 0.70812(19) 0.14265(14) 0.0096(7) Uani 1 1 d .
N5 N 0.3363(3) 0.7203(2) 0.06240(15) 0.0122(7) Uani 1 1 d .
N6 N 0.5675(3) 0.78422(19) 0.02915(14) 0.0104(7) Uani 1 1 d .
C1 C 1.0883(3) 0.4964(3) 0.21945(18) 0.0154(9) Uani 1 1 d .
H1A H 1.0882 0.5121 0.2624 0.019 Uiso 1 1 calc R
H1B H 1.1136 0.5466 0.1960 0.019 Uiso 1 1 calc R
C2 C 1.1782(3) 0.4248(3) 0.20913(18) 0.0156(9) Uani 1 1 d .
H2A H 1.2623 0.4458 0.2152 0.019 Uiso 1 1 calc R
H2B H 1.1630 0.3790 0.2385 0.019 Uiso 1 1 calc R
C3 C 1.1639(3) 0.2959(2) 0.14530(19) 0.0145(9) Uani 1 1 d .
H3A H 1.2352 0.2738 0.1677 0.017 Uiso 1 1 calc R
H3B H 1.1705 0.2763 0.1033 0.017 Uiso 1 1 calc R
C4 C 1.0478(3) 0.2612(2) 0.17277(19) 0.0136(9) Uani 1 1 d .
H4A H 1.0404 0.2003 0.1629 0.016 Uiso 1 1 calc R
H4B H 1.0524 0.2664 0.2169 0.016 Uiso 1 1 calc R
C5 C 0.8562(3) 0.3323(3) 0.20093(18) 0.0154(9) Uani 1 1 d .
H5A H 0.8390 0.2823 0.2264 0.018 Uiso 1 1 calc R
H5B H 0.7778 0.3532 0.1846 0.018 Uiso 1 1 calc R
C6 C 0.9146(4) 0.4006(2) 0.23841(17) 0.0123(8) Uani 1 1 d .
H6A H 0.8535 0.4238 0.2666 0.015 Uiso 1 1 calc R
H6B H 0.9816 0.3757 0.2624 0.015 Uiso 1 1 calc R
C7 C 0.8806(3) 0.5435(2) 0.2036(2) 0.0174(9) Uani 1 1 d .
H7A H 0.7986 0.5260 0.1913 0.026 Uiso 1 1 calc R
H7B H 0.9101 0.5879 0.1765 0.026 Uiso 1 1 calc R
H7C H 0.8779 0.5655 0.2447 0.026 Uiso 1 1 calc R
C8 C 1.2672(3) 0.4218(3) 0.10911(18) 0.0150(9) Uani 1 1 d .
H8A H 1.3439 0.3969 0.1231 0.023 Uiso 1 1 calc R
H8B H 1.2719 0.4836 0.1120 0.023 Uiso 1 1 calc R
H8C H 1.2530 0.4054 0.0673 0.023 Uiso 1 1 calc R
C9 C 0.8688(4) 0.2589(2) 0.10329(17) 0.0131(8) Uani 1 1 d .
H9A H 0.9244 0.2488 0.0691 0.016 Uiso 1 1 calc R
H9B H 0.8014 0.2952 0.0887 0.016 Uiso 1 1 calc R
C10 C 0.8160(4) 0.1752(2) 0.12226(18) 0.0137(9) Uani 1 1 d .
C11 C 0.7082(4) 0.1703(3) 0.15568(19) 0.0173(9) Uani 1 1 d .
H11 H 0.6662 0.2207 0.1664 0.021 Uiso 1 1 calc R
C12 C 0.6621(4) 0.0923(3) 0.17331(19) 0.0186(10) Uani 1 1 d .
H12 H 0.5906 0.0896 0.1973 0.022 Uiso 1 1 calc R
C13 C 0.7202(4) 0.0184(3) 0.15596(19) 0.0194(10) Uani 1 1 d .
H13 H 0.6881 -0.0349 0.1678 0.023 Uiso 1 1 calc R
C14 C 0.8249(4) 0.0219(3) 0.1215(2) 0.0217(10) Uani 1 1 d .
H14 H 0.8641 -0.0288 0.1092 0.026 Uiso 1 1 calc R
C15 C 0.8722(4) 0.0999(3) 0.10492(19) 0.0182(9) Uani 1 1 d .
H15 H 0.9443 0.1021 0.0814 0.022 Uiso 1 1 calc R
C16 C 0.4058(3) 0.7069(2) 0.16686(17) 0.0117(8) Uani 1 1 d .
H16A H 0.4043 0.7347 0.2066 0.014 Uiso 1 1 calc R
H16B H 0.3783 0.6476 0.1719 0.014 Uiso 1 1 calc R
C17 C 0.3203(3) 0.7531(2) 0.12417(17) 0.0134(9) Uani 1 1 d .
H17A H 0.2348 0.7447 0.1371 0.016 Uiso 1 1 calc R
H17B H 0.3380 0.8146 0.1250 0.016 Uiso 1 1 calc R
C18 C 0.3418(3) 0.7889(2) 0.01734(18) 0.0125(8) Uani 1 1 d .
H18A H 0.2706 0.8267 0.0226 0.015 Uiso 1 1 calc R
H18B H 0.3370 0.7640 -0.0233 0.015 Uiso 1 1 calc R
C19 C 0.4578(3) 0.8405(2) 0.02265(18) 0.0125(8) Uani 1 1 d .
H19A H 0.4672 0.8763 -0.0135 0.015 Uiso 1 1 calc R
H19B H 0.4520 0.8783 0.0579 0.015 Uiso 1 1 calc R
C20 C 0.6453(3) 0.8114(2) 0.08037(17) 0.0111(8) Uani 1 1 d .
H20A H 0.6641 0.8725 0.0764 0.013 Uiso 1 1 calc R
H20B H 0.7233 0.7799 0.0793 0.013 Uiso 1 1 calc R
C21 C 0.5831(3) 0.7960(2) 0.13980(16) 0.0102(8) Uani 1 1 d .
H21A H 0.6425 0.8040 0.1727 0.012 Uiso 1 1 calc R
H21B H 0.5165 0.8376 0.1452 0.012 Uiso 1 1 calc R
C22 C 0.6123(4) 0.6540(2) 0.18053(18) 0.0156(9) Uani 1 1 d .
H22A H 0.6132 0.6759 0.2216 0.023 Uiso 1 1 calc R
H22B H 0.6953 0.6547 0.1643 0.023 Uiso 1 1 calc R
H22C H 0.5813 0.5958 0.1806 0.023 Uiso 1 1 calc R
C23 C 0.2326(3) 0.6623(3) 0.04743(18) 0.0148(9) Uani 1 1 d .
H23A H 0.2244 0.6194 0.0789 0.022 Uiso 1 1 calc R
H23B H 0.2485 0.6344 0.0090 0.022 Uiso 1 1 calc R
H23C H 0.1569 0.6951 0.0446 0.022 Uiso 1 1 calc R
C24 C 0.6400(4) 0.7792(2) -0.02752(17) 0.0110(8) Uani 1 1 d .
H24A H 0.5881 0.7530 -0.0587 0.013 Uiso 1 1 calc R
H24B H 0.7097 0.7405 -0.0205 0.013 Uiso 1 1 calc R
C25 C 0.6892(4) 0.8612(2) -0.05194(18) 0.0133(9) Uani 1 1 d .
C26 C 0.6342(4) 0.8970(3) -0.10182(19) 0.0202(10) Uani 1 1 d .
H26 H 0.5656 0.8696 -0.1191 0.024 Uiso 1 1 calc R
C27 C 0.6764(4) 0.9718(3) -0.1273(2) 0.0282(11) Uani 1 1 d .
H27 H 0.6369 0.9951 -0.1614 0.034 Uiso 1 1 calc R
C28 C 0.7768(4) 1.0121(3) -0.1025(2) 0.0225(10) Uani 1 1 d .
H28 H 0.8067 1.0632 -0.1194 0.027 Uiso 1 1 calc R
C29 C 0.8340(4) 0.9767(3) -0.05204(19) 0.0186(9) Uani 1 1 d .
H29 H 0.9019 1.0044 -0.0342 0.022 Uiso 1 1 calc R
C30 C 0.7912(4) 0.9013(3) -0.02843(18) 0.0157(9) Uani 1 1 d .
H30 H 0.8326 0.8765 0.0046 0.019 Uiso 1 1 calc R
B1 B 0.5377(4) 0.3996(3) 0.2219(2) 0.0127(9) Uani 1 1 d .
B2 B 0.9617(4) 0.7726(3) 0.1333(2) 0.0165(10) Uani 1 1 d .

loop_
_atom_site_aniso_label
_atom_site_aniso_U_11
_atom_site_aniso_U_22
_atom_site_aniso_U_33
_atom_site_aniso_U_23
_atom_site_aniso_U_13
_atom_site_aniso_U_12
Ga1 0.0080(2) 0.0103(2) 0.0096(2) 0.00132(18) 0.00053(17) -0.00029(18)
Ga2 0.0080(2) 0.0081(2) 0.0112(2) -0.00073(18) 0.00036(17) -0.00048(17)
Na1 0.0124(8) 0.0113(8) 0.0143(8) 0.0000(6) -0.0001(7) -0.0007(6)
Na2 0.0114(8) 0.0120(8) 0.0138(8) 0.0016(6) 0.0023(6) -0.0004(6)
F1 0.0123(12) 0.0143(12) 0.0215(13) 0.0062(10) -0.0001(10) -0.0028(10)
F2 0.0144(12) 0.0154(12) 0.0133(12) 0.0000(10) 0.0018(10) -0.0003(10)
F3 0.0101(11) 0.0120(11) 0.0112(12) 0.0036(9) -0.0030(9) 0.0002(9)
F4 0.0149(12) 0.0127(12) 0.0178(13) -0.0028(10) 0.0013(10) -0.0023(10)
F5 0.0124(11) 0.0130(12) 0.0175(12) 0.0022(10) 0.0021(10) -0.0021(9)
F6 0.0124(11) 0.0112(11) 0.0126(12) 0.0003(9) 0.0008(9) 0.0016(9)
F7 0.0199(13) 0.0430(17) 0.0169(14) 0.0138(12) 0.0061(11) 0.0088(12)
F8 0.0192(13) 0.0283(15) 0.0360(16) -0.0120(13) 0.0028(12) 0.0071(11)
F9 0.0336(15) 0.0256(15) 0.0226(14) 0.0038(12) -0.0108(12) -0.0091(12)
F10 0.0179(13) 0.0284(14) 0.0113(12) 0.0034(11) -0.0031(10) -0.0006(11)
F11 0.0200(13) 0.0180(13) 0.0244(14) -0.0108(11) -0.0067(11) 0.0017(10)
F12 0.0173(13) 0.0373(16) 0.0277(15) -0.0218(13) -0.0060(11) 0.0074(12)
F13 0.0325(16) 0.0248(15) 0.0492(19) 0.0068(14) 0.0052(14) -0.0080(13)
F14 0.0159(13) 0.0287(15) 0.0272(15) -0.0034(12) -0.0040(11) 0.0017(11)
N1 0.0117(17) 0.0078(16) 0.0123(17) -0.0001(13) 0.0039(14) -0.0005(13)
N2 0.0066(16) 0.0146(18) 0.0166(19) 0.0018(14) 0.0046(14) 0.0001(13)
N3 0.0082(16) 0.0107(16) 0.0078(16) 0.0014(13) -0.0007(13) 0.0024(13)
N4 0.0114(16) 0.0093(16) 0.0083(16) -0.0006(13) -0.0010(13) -0.0021(13)
N5 0.0096(16) 0.0118(17) 0.0153(18) -0.0012(14) 0.0013(14) -0.0011(13)
N6 0.0094(16) 0.0083(16) 0.0134(18) 0.0021(13) 0.0043(14) -0.0032(13)
C1 0.012(2) 0.018(2) 0.017(2) -0.0021(18) -0.0045(18) -0.0025(17)
C2 0.0112(19) 0.022(2) 0.014(2) -0.0007(18) -0.0042(17) -0.0002(18)
C3 0.010(2) 0.011(2) 0.023(2) 0.0007(17) 0.0028(17) 0.0022(16)
C4 0.0094(19) 0.011(2) 0.020(2) 0.0008(17) 0.0024(17) 0.0015(16)
C5 0.0112(19) 0.015(2) 0.020(2) -0.0014(18) 0.0055(17) -0.0017(17)
C6 0.014(2) 0.017(2) 0.0060(19) 0.0045(16) 0.0007(16) 0.0014(16)
C7 0.012(2) 0.014(2) 0.027(2) 0.0002(18) 0.0019(18) 0.0051(17)
C8 0.013(2) 0.018(2) 0.015(2) 0.0026(17) -0.0003(17) -0.0023(17)
C9 0.014(2) 0.014(2) 0.011(2) 0.0003(16) -0.0021(17) -0.0026(17)
C10 0.012(2) 0.014(2) 0.015(2) 0.0002(17) -0.0048(17) -0.0029(16)
C11 0.013(2) 0.013(2) 0.025(2) 0.0000(18) -0.0015(18) 0.0000(17)
C12 0.015(2) 0.022(2) 0.018(2) 0.0046(18) -0.0038(18) -0.0080(18)
C13 0.026(2) 0.011(2) 0.021(2) 0.0029(18) -0.005(2) -0.0093(18)
C14 0.026(2) 0.015(2) 0.024(3) -0.0004(19) -0.004(2) -0.0037(19)
C15 0.018(2) 0.019(2) 0.018(2) -0.0022(18) 0.0017(18) -0.0019(18)
C16 0.012(2) 0.011(2) 0.011(2) -0.0012(16) 0.0045(16) -0.0014(16)
C17 0.0048(18) 0.016(2) 0.019(2) -0.0030(17) 0.0043(16) -0.0018(16)
C18 0.0099(19) 0.015(2) 0.012(2) -0.0004(17) -0.0051(16) 0.0027(16)
C19 0.014(2) 0.0079(18) 0.016(2) 0.0009(16) -0.0016(17) 0.0023(16)
C20 0.0095(19) 0.0082(19) 0.016(2) -0.0016(16) 0.0009(16) 0.0002(15)
C21 0.014(2) 0.013(2) 0.0046(18) -0.0005(15) -0.0027(16) -0.0013(16)
C22 0.018(2) 0.015(2) 0.014(2) 0.0038(17) -0.0053(17) 0.0022(18)
C23 0.0081(19) 0.019(2) 0.018(2) -0.0006(18) -0.0007(17) -0.0053(17)
C24 0.016(2) 0.0096(19) 0.008(2) -0.0006(15) 0.0005(16) -0.0008(16)
C25 0.015(2) 0.012(2) 0.013(2) 0.0008(16) 0.0070(17) 0.0020(16)
C26 0.019(2) 0.026(2) 0.016(2) 0.0033(19) -0.0014(19) -0.0038(19)
C27 0.026(3) 0.024(3) 0.034(3) 0.017(2) 0.005(2) 0.007(2)
C28 0.026(2) 0.018(2) 0.023(2) 0.0052(19) 0.013(2) -0.0009(19)
C29 0.018(2) 0.019(2) 0.019(2) -0.0026(18) 0.0059(18) -0.0036(18)
C30 0.016(2) 0.019(2) 0.013(2) 0.0003(17) 0.0017(17) -0.0005(17)
B1 0.012(2) 0.014(2) 0.012(2) 0.0003(19) 0.0053(19) -0.0004(18)
B2 0.009(2) 0.019(3) 0.021(3) -0.010(2) -0.002(2) -0.0034(19)

loop_
_atom_type_symbol
_atom_type_description
_atom_type_scat_dispersion_real
_atom_type_scat_dispersion_imag
_atom_type_scat_source
C C 0.0033 0.0016 'International Tables Vol C Tables 4.2.6.8 and 6.1.1.4'
H H 0.0000 0.0000 'International Tables Vol C Tables 4.2.6.8 and 6.1.1.4'
B B 0.0013 0.0007 'International Tables Vol C Tables 4.2.6.8 and 6.1.1.4'
N N 0.0061 0.0033 'International Tables Vol C Tables 4.2.6.8 and 6.1.1.4'
F F 0.0171 0.0103 'International Tables Vol C Tables 4.2.6.8 and 6.1.1.4'
Na Na 0.0362 0.0249 'International Tables Vol C Tables 4.2.6.8 and 6.1.1.4'
Ga Ga 0.2307 1.6083 'International Tables Vol C Tables 4.2.6.8 and 6.1.1.4'

loop_
_geom_angle_atom_site_label_1
_geom_angle_atom_site_label_2
_geom_angle_atom_site_label_3
_geom_angle
_geom_angle_site_symmetry_1
_geom_angle_site_symmetry_3
F1 Ga1 F2 94.71(10) . .
F1 Ga1 F3 89.77(9) . .
F2 Ga1 F3 95.51(9) . .
F1 Ga1 N2 93.80(11) . .
F2 Ga1 N2 88.68(11) . .
F3 Ga1 N2 174.25(11) . .
F1 Ga1 N1 90.56(11) . .
F2 Ga1 N1 170.29(11) . .
F3 Ga1 N1 92.66(11) . .
N2 Ga1 N1 82.82(12) . .
F1 Ga1 N3 172.79(11) . .
F2 Ga1 N3 91.69(11) . .
F3 Ga1 N3 92.92(10) . .
N2 Ga1 N3 83.01(12) . .
N1 Ga1 N3 82.64(12) . .
F1 Ga1 Na2 41.89(7) . .
F2 Ga1 Na2 93.02(7) . .
F3 Ga1 Na2 48.19(7) . .
N2 Ga1 Na2 135.67(9) . .
N1 Ga1 Na2 96.34(9) . .
N3 Ga1 Na2 141.10(8) . .
F5 Ga2 F4 94.55(10) . .
F5 Ga2 F6 89.59(9) . .
F4 Ga2 F6 94.96(9) . .
F5 Ga2 N5 94.76(11) . .
F4 Ga2 N5 88.97(11) . .
F6 Ga2 N5 173.89(11) . .
F5 Ga2 N4 90.50(11) . .
F4 Ga2 N4 169.99(11) . .
F6 Ga2 N4 93.72(11) . .
N5 Ga2 N4 81.99(12) . .
F5 Ga2 N6 173.19(11) . .
F4 Ga2 N6 91.84(11) . .
F6 Ga2 N6 92.21(11) . .
N5 Ga2 N6 82.98(12) . .
N4 Ga2 N6 82.83(12) . .
F5 Ga2 Na1 42.05(7) . .
F4 Ga2 Na1 90.66(7) . .
F6 Ga2 Na1 48.18(7) . .
N5 Ga2 Na1 136.62(9) . .
N4 Ga2 Na1 98.86(9) . .
N6 Ga2 Na1 140.37(9) . .
F4 Na1 F5 99.53(10) 3_665 .
F4 Na1 F7 98.07(11) 3_665 .
F5 Na1 F7 92.95(10) . .
F4 Na1 F3 113.38(10) 3_665 .
F5 Na1 F3 146.81(10) . .
F7 Na1 F3 86.78(9) . .
F4 Na1 F6 134.08(10) 3_665 .
F5 Na1 F6 68.42(8) . .
F7 Na1 F6 125.75(11) . .
F3 Na1 F6 84.92(8) . .
F4 Na1 Ga2 117.26(8) 3_665 .
F5 Na1 Ga2 33.23(6) . .
F7 Na1 Ga2 115.50(9) . .
F3 Na1 Ga2 119.55(7) . .
F6 Na1 Ga2 35.62(5) . .
F4 Na1 Na2 131.20(9) 3_665 .
F5 Na1 Na2 110.09(8) . .
F7 Na1 Na2 117.48(8) . .
F3 Na1 Na2 43.70(6) . .
F6 Na1 Na2 42.20(6) . .
Ga2 Na1 Na2 77.80(4) . .
F2 Na2 F1 98.61(10) 3_765 .
F2 Na2 F11 98.80(10) 3_765 .
F1 Na2 F11 91.32(9) . .
F2 Na2 F6 114.03(10) 3_765 .
F1 Na2 F6 147.22(11) . .
F11 Na2 F6 86.75(9) . .
F2 Na2 F3 133.19(10) 3_765 .
F1 Na2 F3 69.13(8) . .
F11 Na2 F3 125.51(11) . .
F6 Na2 F3 85.54(9) . .
F2 Na2 Ga1 117.36(8) 3_765 .
F1 Na2 Ga1 33.49(6) . .
F11 Na2 Ga1 113.31(8) . .
F6 Na2 Ga1 119.84(8) . .
F3 Na2 Ga1 35.86(5) . .
F2 Na2 Na1 131.26(8) 3_765 .
F1 Na2 Na1 111.19(8) . .
F11 Na2 Na1 117.40(9) . .
F6 Na2 Na1 43.80(6) . .
F3 Na2 Na1 42.72(6) . .
Ga1 Na2 Na1 78.46(4) . .
Ga1 F1 Na2 104.62(10) . .
Ga1 F2 Na2 136.61(12) . 3_765
Ga1 F3 Na1 168.94(12) . .
Ga1 F3 Na2 95.96(9) . .
Na1 F3 Na2 93.59(8) . .
Ga2 F4 Na1 138.05(13) . 3_665
Ga2 F5 Na1 104.72(11) . .
Ga2 F6 Na2 169.52(12) . .
Ga2 F6 Na1 96.19(9) . .
Na2 F6 Na1 94.01(9) . .
B1 F7 Na1 158.1(2) . .
B2 F11 Na2 160.2(2) . .
C7 N1 C6 109.6(3) . .
C7 N1 C1 109.8(3) . .
C6 N1 C1 112.7(3) . .
C7 N1 Ga1 112.9(2) . .
C6 N1 Ga1 109.4(2) . .
C1 N1 Ga1 102.3(2) . .
C8 N2 C3 109.1(3) . .
C8 N2 C2 109.7(3) . .
C3 N2 C2 112.4(3) . .
C8 N2 Ga1 112.3(2) . .
C3 N2 Ga1 103.8(2) . .
C2 N2 Ga1 109.4(2) . .
C5 N3 C4 111.4(3) . .
C5 N3 C9 111.3(3) . .
C4 N3 C9 113.2(3) . .
C5 N3 Ga1 103.8(2) . .
C4 N3 Ga1 109.2(2) . .
C9 N3 Ga1 107.3(2) . .
C16 N4 C22 109.7(3) . .
C16 N4 C21 112.1(3) . .
C22 N4 C21 109.5(3) . .
C16 N4 Ga2 102.9(2) . .
C22 N4 Ga2 112.9(2) . .
C21 N4 Ga2 109.6(2) . .
C18 N5 C17 112.4(3) . .
C18 N5 C23 109.1(3) . .
C17 N5 C23 109.3(3) . .
C18 N5 Ga2 103.4(2) . .
C17 N5 Ga2 110.3(2) . .
C23 N5 Ga2 112.3(2) . .
C20 N6 C24 111.0(3) . .
C20 N6 C19 111.2(3) . .
C24 N6 C19 112.1(3) . .
C20 N6 Ga2 103.9(2) . .
C24 N6 Ga2 109.2(2) . .
C19 N6 Ga2 109.1(2) . .
N1 C1 C2 110.3(3) . .
N1 C1 H1A 109.6 . .
C2 C1 H1A 109.6 . .
N1 C1 H1B 109.6 . .
C2 C1 H1B 109.6 . .
H1A C1 H1B 108.1 . .
N2 C2 C1 110.4(3) . .
N2 C2 H2A 109.6 . .
C1 C2 H2A 109.6 . .
N2 C2 H2B 109.6 . .
C1 C2 H2B 109.6 . .
H2A C2 H2B 108.1 . .
N2 C3 C4 111.2(3) . .
N2 C3 H3A 109.4 . .
C4 C3 H3A 109.4 . .
N2 C3 H3B 109.4 . .
C4 C3 H3B 109.4 . .
H3A C3 H3B 108.0 . .
N3 C4 C3 111.8(3) . .
N3 C4 H4A 109.3 . .
C3 C4 H4A 109.3 . .
N3 C4 H4B 109.3 . .
C3 C4 H4B 109.3 . .
H4A C4 H4B 107.9 . .
N3 C5 C6 110.8(3) . .
N3 C5 H5A 109.5 . .
C6 C5 H5A 109.5 . .
N3 C5 H5B 109.5 . .
C6 C5 H5B 109.5 . .
H5A C5 H5B 108.1 . .
N1 C6 C5 111.9(3) . .
N1 C6 H6A 109.2 . .
C5 C6 H6A 109.2 . .
N1 C6 H6B 109.2 . .
C5 C6 H6B 109.2 . .
H6A C6 H6B 107.9 . .
N1 C7 H7A 109.5 . .
N1 C7 H7B 109.5 . .
H7A C7 H7B 109.5 . .
N1 C7 H7C 109.5 . .
H7A C7 H7C 109.5 . .
H7B C7 H7C 109.5 . .
N2 C8 H8A 109.5 . .
N2 C8 H8B 109.5 . .
H8A C8 H8B 109.5 . .
N2 C8 H8C 109.5 . .
H8A C8 H8C 109.5 . .
H8B C8 H8C 109.5 . .
N3 C9 C10 116.1(3) . .
N3 C9 H9A 108.3 . .
C10 C9 H9A 108.3 . .
N3 C9 H9B 108.3 . .
C10 C9 H9B 108.3 . .
H9A C9 H9B 107.4 . .
C15 C10 C11 118.3(4) . .
C15 C10 C9 120.0(4) . .
C11 C10 C9 121.6(4) . .
C12 C11 C10 120.5(4) . .
C12 C11 H11 119.7 . .
C10 C11 H11 119.7 . .
C13 C12 C11 120.0(4) . .
C13 C12 H12 120.0 . .
C11 C12 H12 120.0 . .
C14 C13 C12 120.3(4) . .
C14 C13 H13 119.9 . .
C12 C13 H13 119.9 . .
C13 C14 C15 119.6(4) . .
C13 C14 H14 120.2 . .
C15 C14 H14 120.2 . .
C14 C15 C10 121.2(4) . .
C14 C15 H15 119.4 . .
C10 C15 H15 119.4 . .
N4 C16 C17 109.8(3) . .
N4 C16 H16A 109.7 . .
C17 C16 H16A 109.7 . .
N4 C16 H16B 109.7 . .
C17 C16 H16B 109.7 . .
H16A C16 H16B 108.2 . .
N5 C17 C16 109.9(3) . .
N5 C17 H17A 109.7 . .
C16 C17 H17A 109.7 . .
N5 C17 H17B 109.7 . .
C16 C17 H17B 109.7 . .
H17A C17 H17B 108.2 . .
N5 C18 C19 112.0(3) . .
N5 C18 H18A 109.2 . .
C19 C18 H18A 109.2 . .
N5 C18 H18B 109.2 . .
C19 C18 H18B 109.2 . .
H18A C18 H18B 107.9 . .
N6 C19 C18 111.2(3) . .
N6 C19 H19A 109.4 . .
C18 C19 H19A 109.4 . .
N6 C19 H19B 109.4 . .
C18 C19 H19B 109.4 . .
H19A C19 H19B 108.0 . .
N6 C20 C21 111.6(3) . .
N6 C20 H20A 109.3 . .
C21 C20 H20A 109.3 . .
N6 C20 H20B 109.3 . .
C21 C20 H20B 109.3 . .
H20A C20 H20B 108.0 . .
N4 C21 C20 110.9(3) . .
N4 C21 H21A 109.5 . .
C20 C21 H21A 109.5 . .
N4 C21 H21B 109.5 . .
C20 C21 H21B 109.5 . .
H21A C21 H21B 108.1 . .
N4 C22 H22A 109.5 . .
N4 C22 H22B 109.5 . .
H22A C22 H22B 109.5 . .
N4 C22 H22C 109.5 . .
H22A C22 H22C 109.5 . .
H22B C22 H22C 109.5 . .
N5 C23 H23A 109.5 . .
N5 C23 H23B 109.5 . .
H23A C23 H23B 109.5 . .
N5 C23 H23C 109.5 . .
H23A C23 H23C 109.5 . .
H23B C23 H23C 109.5 . .
N6 C24 C25 116.8(3) . .
N6 C24 H24A 108.1 . .
C25 C24 H24A 108.1 . .
N6 C24 H24B 108.1 . .
C25 C24 H24B 108.1 . .
H24A C24 H24B 107.3 . .
C26 C25 C30 117.9(4) . .
C26 C25 C24 119.0(4) . .
C30 C25 C24 123.0(4) . .
C25 C26 C27 122.0(4) . .
C25 C26 H26 119.0 . .
C27 C26 H26 119.0 . .
C28 C27 C26 119.4(4) . .
C28 C27 H27 120.3 . .
C26 C27 H27 120.3 . .
C27 C28 C29 119.5(4) . .
C27 C28 H28 120.3 . .
C29 C28 H28 120.3 . .
C30 C29 C28 119.7(4) . .
C30 C29 H29 120.1 . .
C28 C29 H29 120.1 . .
C29 C30 C25 121.5(4) . .
C29 C30 H30 119.3 . .
C25 C30 H30 119.3 . .
F8 B1 F9 110.6(3) . .
F8 B1 F7 108.8(3) . .
F9 B1 F7 110.2(3) . .
F8 B1 F10 109.3(3) . .
F9 B1 F10 109.3(3) . .
F7 B1 F10 108.7(3) . .
F13 B2 F14 111.0(3) . .
F13 B2 F12 110.1(4) . .
F14 B2 F12 109.5(4) . .
F13 B2 F11 108.6(4) . .
F14 B2 F11 109.5(4) . .
F12 B2 F11 108.1(3) . .

loop_
_geom_bond_atom_site_label_1
_geom_bond_atom_site_label_2
_geom_bond_distance
_geom_bond_site_symmetry_2
Ga1 F1 1.842(2) .
Ga1 F2 1.848(2) .
Ga1 F3 1.902(2) .
Ga1 N2 2.122(3) .
Ga1 N1 2.138(3) .
Ga1 N3 2.144(3) .
Ga1 Na2 3.2304(16) .
Ga2 F5 1.834(2) .
Ga2 F4 1.849(2) .
Ga2 F6 1.896(2) .
Ga2 N5 2.129(3) .
Ga2 N4 2.138(3) .
Ga2 N6 2.141(3) .
Ga2 Na1 3.2367(16) .
Na1 F4 2.210(3) 3_665
Na1 F5 2.241(3) .
Na1 F7 2.254(3) .
Na1 F3 2.377(2) .
Na1 F6 2.426(3) .
Na1 Na2 3.497(2) .
Na2 F2 2.200(3) 3_765
Na2 F1 2.229(2) .
Na2 F11 2.264(3) .
Na2 F6 2.355(3) .
Na2 F3 2.421(3) .
F2 Na2 2.200(3) 3_765
F4 Na1 2.210(3) 3_665
F7 B1 1.399(5) .
F8 B1 1.378(5) .
F9 B1 1.385(5) .
F10 B1 1.403(5) .
F11 B2 1.412(5) .
F12 B2 1.394(5) .
F13 B2 1.381(6) .
F14 B2 1.386(5) .
N1 C7 1.475(5) .
N1 C6 1.481(5) .
N1 C1 1.486(5) .
N2 C8 1.482(5) .
N2 C3 1.497(5) .
N2 C2 1.498(5) .
N3 C5 1.490(5) .
N3 C4 1.492(5) .
N3 C9 1.503(5) .
N4 C16 1.485(5) .
N4 C22 1.491(5) .
N4 C21 1.499(5) .
N5 C18 1.480(5) .
N5 C17 1.483(5) .
N5 C23 1.499(5) .
N6 C20 1.489(5) .
N6 C24 1.497(5) .
N6 C19 1.503(5) .
C1 C2 1.518(5) .
C1 H1A 0.9900 .
C1 H1B 0.9900 .
C2 H2A 0.9900 .
C2 H2B 0.9900 .
C3 C4 1.516(5) .
C3 H3A 0.9900 .
C3 H3B 0.9900 .
C4 H4A 0.9900 .
C4 H4B 0.9900 .
C5 C6 1.508(5) .
C5 H5A 0.9900 .
C5 H5B 0.9900 .
C6 H6A 0.9900 .
C6 H6B 0.9900 .
C7 H7A 0.9800 .
C7 H7B 0.9800 .
C7 H7C 0.9800 .
C8 H8A 0.9800 .
C8 H8B 0.9800 .
C8 H8C 0.9800 .
C9 C10 1.504(5) .
C9 H9A 0.9900 .
C9 H9B 0.9900 .
C10 C15 1.394(5) .
C10 C11 1.401(6) .
C11 C12 1.388(5) .
C11 H11 0.9500 .
C12 C13 1.385(6) .
C12 H12 0.9500 .
C13 C14 1.384(6) .
C13 H13 0.9500 .
C14 C15 1.387(6) .
C14 H14 0.9500 .
C15 H15 0.9500 .
C16 C17 1.522(5) .
C16 H16A 0.9900 .
C16 H16B 0.9900 .
C17 H17A 0.9900 .
C17 H17B 0.9900 .
C18 C19 1.515(5) .
C18 H18A 0.9900 .
C18 H18B 0.9900 .
C19 H19A 0.9900 .
C19 H19B 0.9900 .
C20 C21 1.512(5) .
C20 H20A 0.9900 .
C20 H20B 0.9900 .
C21 H21A 0.9900 .
C21 H21B 0.9900 .
C22 H22A 0.9800 .
C22 H22B 0.9800 .
C22 H22C 0.9800 .
C23 H23A 0.9800 .
C23 H23B 0.9800 .
C23 H23C 0.9800 .
C24 C25 1.506(5) .
C24 H24A 0.9900 .
C24 H24B 0.9900 .
C25 C26 1.386(5) .
C25 C30 1.388(5) .
C26 C27 1.390(6) .
C26 H26 0.9500 .
C27 C28 1.387(6) .
C27 H27 0.9500 .
C28 C29 1.404(6) .
C28 H28 0.9500 .
C29 C30 1.384(5) .
C29 H29 0.9500 .
C30 H30 0.9500 .

loop_
_geom_torsion_atom_site_label_1
_geom_torsion_atom_site_label_2
_geom_torsion_atom_site_label_3
_geom_torsion_atom_site_label_4
_geom_torsion
_geom_torsion_site_symmetry_1
_geom_torsion_site_symmetry_4
F5 Ga2 Na1 F4 63.49(13) . 3_665
F4 Ga2 Na1 F4 -32.58(14) . 3_665
F6 Ga2 Na1 F4 -128.64(13) . 3_665
N5 Ga2 Na1 F4 56.62(17) . 3_665
N4 Ga2 Na1 F4 144.31(12) . 3_665
N6 Ga2 Na1 F4 -126.26(16) . 3_665
F4 Ga2 Na1 F5 -96.07(13) . .
F6 Ga2 Na1 F5 167.86(14) . .
N5 Ga2 Na1 F5 -6.87(17) . .
N4 Ga2 Na1 F5 80.81(14) . .
N6 Ga2 Na1 F5 170.25(17) . .
F5 Ga2 Na1 F7 -51.39(13) . .
F4 Ga2 Na1 F7 -147.46(11) . .
F6 Ga2 Na1 F7 116.47(13) . .
N5 Ga2 Na1 F7 -58.26(16) . .
N4 Ga2 Na1 F7 29.42(12) . .
N6 Ga2 Na1 F7 118.86(16) . .
F5 Ga2 Na1 F3 -152.87(14) . .
F4 Ga2 Na1 F3 111.06(11) . .
F6 Ga2 Na1 F3 15.00(11) . .
N5 Ga2 Na1 F3 -159.74(14) . .
N4 Ga2 Na1 F3 -72.05(12) . .
N6 Ga2 Na1 F3 17.39(17) . .
F5 Ga2 Na1 F6 -167.86(14) . .
F4 Ga2 Na1 F6 96.07(11) . .
N5 Ga2 Na1 F6 -174.74(16) . .
N4 Ga2 Na1 F6 -87.05(12) . .
N6 Ga2 Na1 F6 2.39(17) . .
F5 Ga2 Na1 Na2 -166.22(11) . .
F4 Ga2 Na1 Na2 97.71(8) . .
F6 Ga2 Na1 Na2 1.64(9) . .
N5 Ga2 Na1 Na2 -173.09(13) . .
N4 Ga2 Na1 Na2 -85.41(9) . .
N6 Ga2 Na1 Na2 4.03(15) . .
F1 Ga1 Na2 F2 61.54(14) . 3_765
F2 Ga1 Na2 F2 -32.15(13) . 3_765
F3 Ga1 Na2 F2 -126.84(13) . 3_765
N2 Ga1 Na2 F2 59.06(16) . 3_765
N1 Ga1 Na2 F2 145.26(12) . 3_765
N3 Ga1 Na2 F2 -128.61(15) . 3_765
F2 Ga1 Na2 F1 -93.68(13) . .
F3 Ga1 Na2 F1 171.62(15) . .
N2 Ga1 Na2 F1 -2.48(18) . .
N1 Ga1 Na2 F1 83.73(14) . .
N3 Ga1 Na2 F1 169.85(18) . .
F1 Ga1 Na2 F11 -52.70(14) . .
F2 Ga1 Na2 F11 -146.39(11) . .
F3 Ga1 Na2 F11 118.92(13) . .
N2 Ga1 Na2 F11 -55.18(17) . .
N1 Ga1 Na2 F11 31.02(12) . .
N3 Ga1 Na2 F11 117.15(16) . .
F1 Ga1 Na2 F6 -152.84(15) . .
F2 Ga1 Na2 F6 113.48(11) . .
F3 Ga1 Na2 F6 18.78(11) . .
N2 Ga1 Na2 F6 -155.31(15) . .
N1 Ga1 Na2 F6 -69.11(12) . .
N3 Ga1 Na2 F6 17.02(17) . .
F1 Ga1 Na2 F3 -171.62(15) . .
F2 Ga1 Na2 F3 94.70(11) . .
N2 Ga1 Na2 F3 -174.10(16) . .
N1 Ga1 Na2 F3 -87.89(12) . .
N3 Ga1 Na2 F3 -1.77(17) . .
F1 Ga1 Na2 Na1 -167.75(12) . .
F2 Ga1 Na2 Na1 98.56(8) . .
F3 Ga1 Na2 Na1 3.87(9) . .
N2 Ga1 Na2 Na1 -170.23(14) . .
N1 Ga1 Na2 Na1 -84.03(9) . .
N3 Ga1 Na2 Na1 2.10(15) . .
F4 Na1 Na2 F2 31.85(17) 3_665 3_765
F5 Na1 Na2 F2 -91.83(13) . 3_765
F7 Na1 Na2 F2 163.58(13) . 3_765
F3 Na1 Na2 F2 113.07(14) . 3_765
F6 Na1 Na2 F2 -82.41(13) . 3_765
Ga2 Na1 Na2 F2 -83.84(11) . 3_765
F4 Na1 Na2 F1 -91.77(13) 3_665 .
F5 Na1 Na2 F1 144.55(11) . .
F7 Na1 Na2 F1 39.96(13) . .
F3 Na1 Na2 F1 -10.55(11) . .
F6 Na1 Na2 F1 153.97(13) . .
Ga2 Na1 Na2 F1 152.54(9) . .
F4 Na1 Na2 F11 165.00(12) 3_665 .
F5 Na1 Na2 F11 41.33(12) . .
F7 Na1 Na2 F11 -63.26(13) . .
F3 Na1 Na2 F11 -113.77(12) . .
F6 Na1 Na2 F11 50.74(11) . .
Ga2 Na1 Na2 F11 49.32(9) . .
F4 Na1 Na2 F6 114.26(14) 3_665 .
F5 Na1 Na2 F6 -9.41(10) . .
F7 Na1 Na2 F6 -114.00(13) . .
F3 Na1 Na2 F6 -164.52(13) . .
Ga2 Na1 Na2 F6 -1.43(8) . .
F4 Na1 Na2 F3 -81.22(13) 3_665 .
F5 Na1 Na2 F3 155.10(12) . .
F7 Na1 Na2 F3 50.51(12) . .
F6 Na1 Na2 F3 164.52(13) . .
Ga2 Na1 Na2 F3 163.09(9) . .
F4 Na1 Na2 Ga1 -84.56(11) 3_665 .
F5 Na1 Na2 Ga1 151.76(8) . .
F7 Na1 Na2 Ga1 47.17(10) . .
F3 Na1 Na2 Ga1 -3.34(8) . .
F6 Na1 Na2 Ga1 161.18(9) . .
Ga2 Na1 Na2 Ga1 159.75(4) . .
F2 Ga1 F1 Na2 89.28(11) . .
F3 Ga1 F1 Na2 -6.23(11) . .
N2 Ga1 F1 Na2 178.27(13) . .
N1 Ga1 F1 Na2 -98.89(12) . .
F2 Na2 F1 Ga1 -127.84(11) 3_765 .
F11 Na2 F1 Ga1 133.05(12) . .
F6 Na2 F1 Ga1 47.0(2) . .
F3 Na2 F1 Ga1 5.24(10) . .
Na1 Na2 F1 Ga1 12.88(13) . .
F1 Ga1 F2 Na2 1.51(17) . 3_765
F3 Ga1 F2 Na2 91.74(17) . 3_765
N2 Ga1 F2 Na2 -92.19(18) . 3_765
N1 Ga1 F2 Na2 -121.1(6) . 3_765
N3 Ga1 F2 Na2 -175.16(17) . 3_765
Na2 Ga1 F2 Na2 43.47(17) . 3_765
F1 Ga1 F3 Na1 -144.0(6) . .
F2 Ga1 F3 Na1 121.3(6) . .
N2 Ga1 F3 Na1 -15.4(15) . .
N1 Ga1 F3 Na1 -53.4(6) . .
N3 Ga1 F3 Na1 29.3(6) . .
Na2 Ga1 F3 Na1 -149.5(7) . .
F1 Ga1 F3 Na2 5.58(10) . .
F2 Ga1 F3 Na2 -89.12(10) . .
N2 Ga1 F3 Na2 134.1(11) . .
N1 Ga1 F3 Na2 96.13(11) . .
N3 Ga1 F3 Na2 178.89(11) . .
F4 Na1 F3 Ga1 -84.5(6) 3_665 .
F5 Na1 F3 Ga1 103.4(6) . .
F7 Na1 F3 Ga1 13.0(6) . .
F6 Na1 F3 Ga1 139.3(6) . .
Ga2 Na1 F3 Ga1 130.6(6) . .
Na2 Na1 F3 Ga1 149.7(7) . .
F4 Na1 F3 Na2 125.88(10) 3_665 .
F5 Na1 F3 Na2 -46.2(2) . .
F7 Na1 F3 Na2 -136.71(10) . .
F6 Na1 F3 Na2 -10.37(9) . .
Ga2 Na1 F3 Na2 -19.08(10) . .
F2 Na2 F3 Ga1 77.12(14) 3_765 .
F1 Na2 F3 Ga1 -4.94(9) . .
F11 Na2 F3 Ga1 -80.95(13) . .
F6 Na2 F3 Ga1 -163.73(10) . .
Na1 Na2 F3 Ga1 -174.41(13) . .
F2 Na2 F3 Na1 -108.46(13) 3_765 .
F1 Na2 F3 Na1 169.47(11) . .
F11 Na2 F3 Na1 93.46(12) . .
F6 Na2 F3 Na1 10.68(9) . .
Ga1 Na2 F3 Na1 174.41(13) . .
F5 Ga2 F4 Na1 3.81(19) . 3_665
F6 Ga2 F4 Na1 93.80(18) . 3_665
N5 Ga2 F4 Na1 -90.89(19) . 3_665
N4 Ga2 F4 Na1 -116.3(6) . 3_665
N6 Ga2 F4 Na1 -173.83(19) . 3_665
Na1 Ga2 F4 Na1 45.74(18) . 3_665
F4 Ga2 F5 Na1 85.92(11) . .
F6 Ga2 F5 Na1 -9.01(11) . .
N5 Ga2 F5 Na1 175.27(12) . .
N4 Ga2 F5 Na1 -102.73(12) . .
N6 Ga2 F5 Na1 -114.4(9) . .
F4 Na1 F5 Ga2 -126.23(11) 3_665 .
F7 Na1 F5 Ga2 135.07(11) . .
F3 Na1 F5 Ga2 46.4(2) . .
F6 Na1 F5 Ga2 7.57(9) . .
Na2 Na1 F5 Ga2 14.35(12) . .
F5 Ga2 F6 Na2 -158.7(7) . .
F4 Ga2 F6 Na2 106.8(7) . .
N5 Ga2 F6 Na2 -23.1(15) . .
N4 Ga2 F6 Na2 -68.2(7) . .
N6 Ga2 F6 Na2 14.8(7) . .
Na1 Ga2 F6 Na2 -166.8(7) . .
F5 Ga2 F6 Na1 8.09(10) . .
F4 Ga2 F6 Na1 -86.44(10) . .
N5 Ga2 F6 Na1 143.7(10) . .
N4 Ga2 F6 Na1 98.57(11) . .
N6 Ga2 F6 Na1 -178.48(11) . .
F2 Na2 F6 Ga2 -67.9(7) 3_765 .
F1 Na2 F6 Ga2 117.7(6) . .
F11 Na2 F6 Ga2 30.3(7) . .
F3 Na2 F6 Ga2 156.3(7) . .
Ga1 Na2 F6 Ga2 145.4(6) . .
Na1 Na2 F6 Ga2 166.8(7) . .
F2 Na2 F6 Na1 125.33(10) 3_765 .
F1 Na2 F6 Na1 -49.1(2) . .
F11 Na2 F6 Na1 -136.48(10) . .
F3 Na2 F6 Na1 -10.47(9) . .
Ga1 Na2 F6 Na1 -21.37(10) . .
F4 Na1 F6 Ga2 75.12(15) 3_665 .
F5 Na1 F6 Ga2 -7.12(9) . .
F7 Na1 F6 Ga2 -84.60(13) . .
F3 Na1 F6 Ga2 -166.94(10) . .
Na2 Na1 F6 Ga2 -177.61(13) . .
F4 Na1 F6 Na2 -107.27(14) 3_665 .
F5 Na1 F6 Na2 170.49(10) . .
F7 Na1 F6 Na2 93.01(13) . .
F3 Na1 F6 Na2 10.67(9) . .
Ga2 Na1 F6 Na2 177.61(13) . .
F4 Na1 F7 B1 -82.0(7) 3_665 .
F5 Na1 F7 B1 18.0(7) . .
F3 Na1 F7 B1 164.8(7) . .
F6 Na1 F7 B1 83.4(7) . .
Ga2 Na1 F7 B1 43.4(7) . .
Na2 Na1 F7 B1 132.5(7) . .
F2 Na2 F11 B2 -88.9(8) 3_765 .
F1 Na2 F11 B2 10.0(8) . .
F6 Na2 F11 B2 157.2(8) . .
F3 Na2 F11 B2 75.1(8) . .
Ga1 Na2 F11 B2 36.0(8) . .
Na1 Na2 F11 B2 124.8(8) . .
F1 Ga1 N1 C7 55.8(2) . .
F2 Ga1 N1 C7 178.7(6) . .
F3 Ga1 N1 C7 -34.0(2) . .
N2 Ga1 N1 C7 149.5(3) . .
N3 Ga1 N1 C7 -126.6(3) . .
Na2 Ga1 N1 C7 14.2(2) . .
F1 Ga1 N1 C6 178.1(2) . .
F2 Ga1 N1 C6 -58.9(7) . .
F3 Ga1 N1 C6 88.3(2) . .
N2 Ga1 N1 C6 -88.1(2) . .
N3 Ga1 N1 C6 -4.3(2) . .
Na2 Ga1 N1 C6 136.6(2) . .
F1 Ga1 N1 C1 -62.1(2) . .
F2 Ga1 N1 C1 60.8(7) . .
F3 Ga1 N1 C1 -151.9(2) . .
N2 Ga1 N1 C1 31.6(2) . .
N3 Ga1 N1 C1 115.5(2) . .
Na2 Ga1 N1 C1 -103.7(2) . .
F1 Ga1 N2 C8 -38.9(3) . .
F2 Ga1 N2 C8 55.8(3) . .
F3 Ga1 N2 C8 -167.2(10) . .
N1 Ga1 N2 C8 -129.0(3) . .
N3 Ga1 N2 C8 147.6(3) . .
Na2 Ga1 N2 C8 -37.2(3) . .
F1 Ga1 N2 C3 -156.6(2) . .
F2 Ga1 N2 C3 -62.0(2) . .
F3 Ga1 N2 C3 75.0(12) . .
N1 Ga1 N2 C3 113.3(3) . .
N3 Ga1 N2 C3 29.9(2) . .
Na2 Ga1 N2 C3 -154.9(2) . .
F1 Ga1 N2 C2 83.2(3) . .
F2 Ga1 N2 C2 177.8(2) . .
F3 Ga1 N2 C2 -45.2(12) . .
N1 Ga1 N2 C2 -6.9(2) . .
N3 Ga1 N2 C2 -90.3(3) . .
Na2 Ga1 N2 C2 84.8(3) . .
F1 Ga1 N3 C5 47.6(9) . .
F2 Ga1 N3 C5 -159.8(2) . .
F3 Ga1 N3 C5 -64.2(2) . .
N2 Ga1 N3 C5 111.7(2) . .
N1 Ga1 N3 C5 28.1(2) . .
Na2 Ga1 N3 C5 -62.9(3) . .
F1 Ga1 N3 C4 -71.3(9) . .
F2 Ga1 N3 C4 81.2(2) . .
F3 Ga1 N3 C4 176.8(2) . .
N2 Ga1 N3 C4 -7.2(2) . .
N1 Ga1 N3 C4 -90.9(2) . .
Na2 Ga1 N3 C4 178.15(18) . .
F1 Ga1 N3 C9 165.6(8) . .
F2 Ga1 N3 C9 -41.9(2) . .
F3 Ga1 N3 C9 53.8(2) . .
N2 Ga1 N3 C9 -130.3(2) . .
N1 Ga1 N3 C9 146.1(2) . .
Na2 Ga1 N3 C9 55.1(3) . .
F5 Ga2 N4 C16 -63.3(2) . .
F4 Ga2 N4 C16 57.1(7) . .
F6 Ga2 N4 C16 -152.9(2) . .
N5 Ga2 N4 C16 31.4(2) . .
N6 Ga2 N4 C16 115.3(2) . .
Na1 Ga2 N4 C16 -104.7(2) . .
F5 Ga2 N4 C22 54.9(3) . .
F4 Ga2 N4 C22 175.3(5) . .
F6 Ga2 N4 C22 -34.7(3) . .
N5 Ga2 N4 C22 149.6(3) . .
N6 Ga2 N4 C22 -126.5(3) . .
Na1 Ga2 N4 C22 13.5(3) . .
F5 Ga2 N4 C21 177.2(2) . .
F4 Ga2 N4 C21 -62.4(7) . .
F6 Ga2 N4 C21 87.6(2) . .
N5 Ga2 N4 C21 -88.0(2) . .
N6 Ga2 N4 C21 -4.1(2) . .
Na1 Ga2 N4 C21 135.9(2) . .
F5 Ga2 N5 C18 -155.9(2) . .
F4 Ga2 N5 C18 -61.4(2) . .
F6 Ga2 N5 C18 68.7(11) . .
N4 Ga2 N5 C18 114.2(2) . .
N6 Ga2 N5 C18 30.5(2) . .
Na1 Ga2 N5 C18 -151.32(17) . .
F5 Ga2 N5 C17 83.7(2) . .
F4 Ga2 N5 C17 178.2(2) . .
F6 Ga2 N5 C17 -51.7(12) . .
N4 Ga2 N5 C17 -6.1(2) . .
N6 Ga2 N5 C17 -89.8(2) . .
Na1 Ga2 N5 C17 88.3(3) . .
F5 Ga2 N5 C23 -38.4(3) . .
F4 Ga2 N5 C23 56.1(3) . .
F6 Ga2 N5 C23 -173.8(9) . .
N4 Ga2 N5 C23 -128.2(3) . .
N6 Ga2 N5 C23 148.0(3) . .
Na1 Ga2 N5 C23 -33.8(3) . .
F5 Ga2 N6 C20 39.6(10) . .
F4 Ga2 N6 C20 -160.6(2) . .
F6 Ga2 N6 C20 -65.6(2) . .
N5 Ga2 N6 C20 110.6(2) . .
N4 Ga2 N6 C20 27.9(2) . .
Na1 Ga2 N6 C20 -67.4(3) . .
F5 Ga2 N6 C24 158.2(8) . .
F4 Ga2 N6 C24 -42.1(2) . .
F6 Ga2 N6 C24 52.9(2) . .
N5 Ga2 N6 C24 -130.8(2) . .
N4 Ga2 N6 C24 146.4(2) . .
Na1 Ga2 N6 C24 51.1(3) . .
F5 Ga2 N6 C19 -79.0(9) . .
F4 Ga2 N6 C19 80.7(2) . .
F6 Ga2 N6 C19 175.7(2) . .
N5 Ga2 N6 C19 -8.0(2) . .
N4 Ga2 N6 C19 -90.8(2) . .
Na1 Ga2 N6 C19 173.97(18) . .
C7 N1 C1 C2 -172.4(3) . .
C6 N1 C1 C2 65.0(4) . .
Ga1 N1 C1 C2 -52.3(3) . .
C8 N2 C2 C1 103.8(4) . .
C3 N2 C2 C1 -134.6(3) . .
Ga1 N2 C2 C1 -19.8(4) . .
N1 C1 C2 N2 50.1(4) . .
C8 N2 C3 C4 -168.8(3) . .
C2 N2 C3 C4 69.2(4) . .
Ga1 N2 C3 C4 -48.9(4) . .
C5 N3 C4 C3 -131.8(3) . .
C9 N3 C4 C3 101.8(4) . .
Ga1 N3 C4 C3 -17.7(4) . .
N2 C3 C4 N3 45.9(5) . .
C4 N3 C5 C6 69.1(4) . .
C9 N3 C5 C6 -163.5(3) . .
Ga1 N3 C5 C6 -48.3(3) . .
C7 N1 C6 C5 103.0(4) . .
C1 N1 C6 C5 -134.4(3) . .
Ga1 N1 C6 C5 -21.3(4) . .
N3 C5 C6 N1 48.3(4) . .
C5 N3 C9 C10 -63.9(4) . .
C4 N3 C9 C10 62.5(4) . .
Ga1 N3 C9 C10 -176.9(3) . .
N3 C9 C10 C15 -103.6(4) . .
N3 C9 C10 C11 78.5(5) . .
C15 C10 C11 C12 3.0(6) . .
C9 C10 C11 C12 -179.2(4) . .
C10 C11 C12 C13 -2.4(6) . .
C11 C12 C13 C14 0.5(6) . .
C12 C13 C14 C15 0.8(6) . .
C13 C14 C15 C10 -0.2(6) . .
C11 C10 C15 C14 -1.6(6) . .
C9 C10 C15 C14 -179.5(4) . .
C22 N4 C16 C17 -173.1(3) . .
C21 N4 C16 C17 65.1(4) . .
Ga2 N4 C16 C17 -52.6(3) . .
C18 N5 C17 C16 -135.6(3) . .
C23 N5 C17 C16 103.1(3) . .
Ga2 N5 C17 C16 -20.8(4) . .
N4 C16 C17 N5 50.7(4) . .
C17 N5 C18 C19 69.3(4) . .
C23 N5 C18 C19 -169.3(3) . .
Ga2 N5 C18 C19 -49.6(3) . .
C20 N6 C19 C18 -130.5(3) . .
C24 N6 C19 C18 104.5(4) . .
Ga2 N6 C19 C18 -16.6(4) . .
N5 C18 C19 N6 45.9(4) . .
C24 N6 C20 C21 -165.8(3) . .
C19 N6 C20 C21 68.7(4) . .
Ga2 N6 C20 C21 -48.5(3) . .
C16 N4 C21 C20 -134.7(3) . .
C22 N4 C21 C20 103.4(3) . .
Ga2 N4 C21 C20 -21.0(3) . .
N6 C20 C21 N4 48.1(4) . .
C20 N6 C24 C25 -66.1(4) . .
C19 N6 C24 C25 59.0(4) . .
Ga2 N6 C24 C25 180.0(3) . .
N6 C24 C25 C26 -105.3(4) . .
N6 C24 C25 C30 77.6(5) . .
C30 C25 C26 C27 -1.6(6) . .
C24 C25 C26 C27 -178.8(4) . .
C25 C26 C27 C28 0.2(7) . .
C26 C27 C28 C29 0.0(7) . .
C27 C28 C29 C30 1.3(6) . .
C28 C29 C30 C25 -2.7(6) . .
C26 C25 C30 C29 2.9(6) . .
C24 C25 C30 C29 179.9(4) . .
Na1 F7 B1 F8 -39.5(9) . .
Na1 F7 B1 F9 81.9(8) . .
Na1 F7 B1 F10 -158.3(5) . .
Na2 F11 B2 F13 93.1(8) . .
Na2 F11 B2 F14 -28.2(10) . .
Na2 F11 B2 F12 -147.4(6) . .
